data_2237550
loop_
_publ_author_name
'Mabkhot, Yahia Nasser'
'Barakat, Assem'
'Alatibi, Fatima'
'Choudhary, M. Iqbal'
'Yousuf, Sammer'

_publ_section_title
;
 (<i>E</i>)-Ethyl
 2-anilino-5-[3-(dimethylamino)acryloyl]-4-phenylthiophene-3-carboxylate
;
_journal_coeditor_code RZ5041
_journal_issue 3
_journal_name_full 'Acta Crystallographica Section E'
_journal_page_first o351
_journal_paper_doi 10.1107/S1600536813003231
_journal_volume 69
_journal_year 2013
_chemical_formula_iupac 'C24 H24 N2 O3 S'
_chemical_formula_moiety 'C24 H24 N2 O3 S'
_chemical_formula_sum 'C24 H24 N2 O3 S'
_chemical_formula_weight 420.51
_chemical_name_systematic
;
(<i>E</i>)-Ethyl
2-anilino-5-[3-(dimethylamino)acryloyl]-4-phenylthiophene-3-carboxylate
;
_space_group_IT_number 2
_symmetry_cell_setting triclinic
_symmetry_space_group_name_Hall '-P 1'
_symmetry_space_group_name_H-M 'P -1'
_atom_sites_solution_hydrogens geom
_atom_sites_solution_primary direct
_atom_sites_solution_secondary difmap
_audit_creation_method SHELXL-97
_cell_angle_alpha 78.459(3)
_cell_angle_beta 79.743(3)
_cell_angle_gamma 80.765(3)
_cell_formula_units_Z 2
_cell_length_a 6.5776(9)
_cell_length_b 10.7119(14)
_cell_length_c 16.516(2)
_cell_measurement_reflns_used 4320
_cell_measurement_temperature 273(2)
_cell_measurement_theta_max 25.50
_cell_measurement_theta_min 1.27
_cell_volume 1112.5(3)
_computing_cell_refinement 'SAINT (Bruker, 2000)'
_computing_data_collection 'SMART (Bruker, 2000)'
_computing_data_reduction 'SAINT (Bruker, 2000)'
_computing_molecular_graphics 'SHELXTL (Sheldrick, 2008)'
_computing_publication_material
;
SHELXTL (Sheldrick, 2008), PARST (Nardelli, 1995) and PLATON
(Spek, 2009)
;
_computing_structure_refinement 'SHELXL97 (Sheldrick, 2008)'
_computing_structure_solution 'SHELXS97 (Sheldrick, 2008)'
_diffrn_ambient_temperature 273(2)
_diffrn_measured_fraction_theta_full 1.000
_diffrn_measured_fraction_theta_max 1.000
_diffrn_measurement_device_type
;
Bruker SMART APEX CCD area-detector
;
_diffrn_measurement_method '\w scan'
_diffrn_radiation_monochromator graphite
_diffrn_radiation_source 'fine-focus sealed tube'
_diffrn_radiation_type MoK\a
_diffrn_radiation_wavelength 0.71073
_diffrn_reflns_av_R_equivalents 0.0211
_diffrn_reflns_av_sigmaI/netI 0.0208
_diffrn_reflns_limit_h_max 7
_diffrn_reflns_limit_h_min -7
_diffrn_reflns_limit_k_max 12
_diffrn_reflns_limit_k_min -12
_diffrn_reflns_limit_l_max 19
_diffrn_reflns_limit_l_min -19
_diffrn_reflns_number 12618
_diffrn_reflns_theta_full 25.50
_diffrn_reflns_theta_max 25.50
_diffrn_reflns_theta_min 1.27
_exptl_absorpt_coefficient_mu 0.173
_exptl_absorpt_correction_T_max 0.970
_exptl_absorpt_correction_T_min 0.953
_exptl_absorpt_correction_type multi-scan
_exptl_absorpt_process_details '(SADABS; Bruker, 2000)'
_exptl_crystal_colour Yellow
_exptl_crystal_density_diffrn 1.255
_exptl_crystal_density_method 'not measured'
_exptl_crystal_description Block
_exptl_crystal_F_000 444
_exptl_crystal_size_max 0.28
_exptl_crystal_size_mid 0.27
_exptl_crystal_size_min 0.18
_refine_diff_density_max 0.274
_refine_diff_density_min -0.198
_refine_ls_extinction_coef 0.004(2)
_refine_ls_extinction_expression Fc^*^=kFc[1+0.001xFc^2^\l^3^/sin(2\q)]^-1/4^
_refine_ls_extinction_method 'SHELXL97 (Sheldrick, 2008)'
_refine_ls_goodness_of_fit_ref 1.050
_refine_ls_hydrogen_treatment constr
_refine_ls_matrix_type full
_refine_ls_number_parameters 272
_refine_ls_number_reflns 4123
_refine_ls_number_restraints 0
_refine_ls_restrained_S_all 1.050
_refine_ls_R_factor_all 0.0567
_refine_ls_R_factor_gt 0.0470
_refine_ls_shift/su_max 0.000
_refine_ls_shift/su_mean 0.000
_refine_ls_structure_factor_coef Fsqd
_refine_ls_weighting_details 'calc w=1/[\s^2^(Fo^2^)+(0.0761P)^2^+0.2541P] where P=(Fo^2^+2Fc^2^)/3'
_refine_ls_weighting_scheme calc
_refine_ls_wR_factor_gt 0.1283
_refine_ls_wR_factor_ref 0.1418
_reflns_number_gt 3373
_reflns_number_total 4123
_reflns_threshold_expression I>2sigma(I)
_cod_data_source_file rz5041.cif
_cod_data_source_block I
_cod_database_code 2237550
_cod_database_fobs_code 2237550

loop_
_symmetry_equiv_pos_as_xyz
'x, y, z'
'-x, -y, -z'

loop_
_atom_site_type_symbol
_atom_site_label
_atom_site_fract_x
_atom_site_fract_y
_atom_site_fract_z
_atom_site_U_iso_or_equiv
_atom_site_adp_type
_atom_site_calc_flag
_atom_site_refinement_flags
_atom_site_occupancy
_atom_site_symmetry_multiplicity
S S1 0.88423(8) 0.46635(5) 0.24436(3) 0.0586(2) Uani d . 1 1
O O1 0.9061(3) 0.04813(14) 0.16466(10) 0.0714(4) Uani d . 1 1
O O2 1.1246(3) 0.16911(16) 0.07700(11) 0.0837(5) Uani d . 1 1
O O3 0.5995(3) 0.49861(18) 0.38688(12) 0.0932(6) Uani d . 1 1
N N1 1.1535(3) 0.40198(17) 0.11137(11) 0.0613(5) Uani d . 1 1
H H1A 1.1971 0.3505 0.0763 0.074 Uiso calc R 1 1
N N2 0.0937(3) 0.31677(18) 0.51004(11) 0.0648(5) Uani d . 1 1
C C1 1.2694(3) 0.5907(2) 0.01997(14) 0.0666(6) Uani d . 1 1
H H1B 1.2136 0.5698 -0.0228 0.080 Uiso calc R 1 1
C C2 1.3713(4) 0.6972(2) 0.00528(18) 0.0797(7) Uani d . 1 1
H H2B 1.3839 0.7481 -0.0476 0.096 Uiso calc R 1 1
C C3 1.4536(4) 0.7293(2) 0.0667(2) 0.0851(8) Uani d . 1 1
H H3A 1.5233 0.8012 0.0558 0.102 Uiso calc R 1 1
C C4 1.4336(4) 0.6544(3) 0.14570(19) 0.0851(8) Uani d . 1 1
H H4A 1.4881 0.6767 0.1883 0.102 Uiso calc R 1 1
C C5 1.3326(3) 0.5465(2) 0.16131(16) 0.0712(6) Uani d . 1 1
H H5A 1.3205 0.4955 0.2142 0.085 Uiso calc R 1 1
C C6 1.2499(3) 0.51465(19) 0.09836(14) 0.0572(5) Uani d . 1 1
C C7 0.9978(3) 0.36762(18) 0.17430(12) 0.0511(5) Uani d . 1 1
C C8 0.9084(3) 0.25406(17) 0.18880(11) 0.0488(4) Uani d . 1 1
C C9 0.7401(3) 0.25055(17) 0.25779(11) 0.0464(4) Uani d . 1 1
C C10 0.6210(3) 0.13903(17) 0.28969(11) 0.0477(4) Uani d . 1 1
C C11 0.4610(3) 0.1211(2) 0.25139(14) 0.0670(6) Uani d . 1 1
H H11A 0.4247 0.1799 0.2050 0.080 Uiso calc R 1 1
C C12 0.3543(4) 0.0164(3) 0.28151(19) 0.0899(8) Uani d . 1 1
H H12A 0.2458 0.0051 0.2556 0.108 Uiso calc R 1 1
C C13 0.4077(5) -0.0709(3) 0.34945(19) 0.0919(9) Uani d . 1 1
H H13A 0.3382 -0.1427 0.3688 0.110 Uiso calc R 1 1
C C14 0.5630(5) -0.0524(2) 0.38873(17) 0.0837(8) Uani d . 1 1
H H14A 0.5969 -0.1105 0.4358 0.100 Uiso calc R 1 1
C C15 0.6697(4) 0.0519(2) 0.35904(14) 0.0652(6) Uani d . 1 1
H H15A 0.7758 0.0637 0.3861 0.078 Uiso calc R 1 1
C C16 0.7077(3) 0.35877(18) 0.29284(12) 0.0510(5) Uani d . 1 1
C C17 0.5610(3) 0.4031(2) 0.36344(13) 0.0592(5) Uani d . 1 1
C C18 0.3834(3) 0.33914(19) 0.39894(13) 0.0560(5) Uani d . 1 1
H H18A 0.3461 0.2800 0.3718 0.067 Uiso calc R 1 1
C C19 0.2683(3) 0.3641(2) 0.47208(13) 0.0578(5) Uani d . 1 1
H H19A 0.3165 0.4201 0.4984 0.069 Uiso calc R 1 1
C C20 0.0008(4) 0.2328(3) 0.47236(17) 0.0910(9) Uani d . 1 1
H H20A 0.0754 0.2277 0.4173 0.136 Uiso calc R 1 1
H H20B -0.1422 0.2665 0.4687 0.136 Uiso calc R 1 1
H H20C 0.0078 0.1486 0.5061 0.136 Uiso calc R 1 1
C C21 -0.0001(4) 0.3365(3) 0.59369(16) 0.0827(7) Uani d . 1 1
H H21A 0.0754 0.3926 0.6120 0.124 Uiso calc R 1 1
H H21B 0.0049 0.2554 0.6311 0.124 Uiso calc R 1 1
H H21C -0.1424 0.3745 0.5933 0.124 Uiso calc R 1 1
C C22 0.9907(3) 0.15623(19) 0.13755(13) 0.0578(5) Uani d . 1 1
C C23 0.9697(5) -0.0552(2) 0.11770(18) 0.0968(9) Uani d . 1 1
H H23A 0.9220 -0.0306 0.0637 0.116 Uiso calc R 1 1
H H23B 1.1205 -0.0732 0.1083 0.116 Uiso calc R 1 1
C C24 0.8828(6) -0.1672(3) 0.1632(2) 0.1179(12) Uani d . 1 1
H H24A 0.9261 -0.2363 0.1324 0.177 Uiso calc R 1 1
H H24B 0.7335 -0.1494 0.1713 0.177 Uiso calc R 1 1
H H24C 0.9302 -0.1910 0.2166 0.177 Uiso calc R 1 1

loop_
_atom_site_aniso_label
_atom_site_aniso_U_11
_atom_site_aniso_U_22
_atom_site_aniso_U_33
_atom_site_aniso_U_12
_atom_site_aniso_U_13
_atom_site_aniso_U_23
S1 0.0597(3) 0.0517(3) 0.0638(3) -0.0230(2) 0.0070(2) -0.0104(2)
O1 0.0851(11) 0.0547(8) 0.0723(10) -0.0266(8) 0.0191(8) -0.0197(7)
O2 0.0937(12) 0.0687(10) 0.0789(11) -0.0259(9) 0.0347(9) -0.0200(8)
O3 0.1033(13) 0.0889(12) 0.0949(13) -0.0538(11) 0.0363(10) -0.0462(10)
N1 0.0593(10) 0.0572(10) 0.0626(10) -0.0223(8) 0.0135(8) -0.0077(8)
N2 0.0615(10) 0.0710(11) 0.0586(10) -0.0229(9) 0.0085(8) -0.0076(9)
C1 0.0562(12) 0.0691(14) 0.0638(13) -0.0128(10) 0.0044(10) 0.0052(11)
C2 0.0621(14) 0.0681(15) 0.0893(18) -0.0143(12) 0.0089(13) 0.0193(13)
C3 0.0613(14) 0.0622(14) 0.121(2) -0.0241(11) 0.0048(15) 0.0067(15)
C4 0.0691(15) 0.0835(17) 0.106(2) -0.0331(13) -0.0149(14) -0.0050(15)
C5 0.0605(13) 0.0720(14) 0.0771(15) -0.0246(11) -0.0114(11) 0.0097(12)
C6 0.0418(10) 0.0529(11) 0.0688(13) -0.0110(8) 0.0034(9) 0.0015(9)
C7 0.0478(10) 0.0496(10) 0.0522(10) -0.0124(8) -0.0020(8) -0.0007(8)
C8 0.0486(10) 0.0471(10) 0.0484(10) -0.0126(8) -0.0014(8) -0.0030(8)
C9 0.0460(10) 0.0475(10) 0.0444(9) -0.0119(8) -0.0062(8) -0.0009(8)
C10 0.0478(10) 0.0465(10) 0.0466(10) -0.0121(8) -0.0008(8) -0.0041(8)
C11 0.0658(13) 0.0723(14) 0.0640(13) -0.0282(11) -0.0150(11) 0.0052(11)
C12 0.0818(17) 0.099(2) 0.0988(19) -0.0515(15) -0.0179(15) -0.0043(16)
C13 0.097(2) 0.0732(16) 0.103(2) -0.0499(15) 0.0031(17) 0.0069(15)
C14 0.101(2) 0.0623(14) 0.0775(16) -0.0230(14) -0.0109(15) 0.0192(12)
C15 0.0724(14) 0.0579(12) 0.0632(13) -0.0174(10) -0.0158(11) 0.0062(10)
C16 0.0487(10) 0.0520(11) 0.0513(10) -0.0174(8) -0.0003(8) -0.0048(8)
C17 0.0621(12) 0.0575(12) 0.0577(12) -0.0190(10) 0.0036(10) -0.0117(9)
C18 0.0569(12) 0.0549(11) 0.0556(11) -0.0150(9) 0.0013(9) -0.0106(9)
C19 0.0581(12) 0.0532(11) 0.0594(12) -0.0149(9) 0.0022(9) -0.0071(9)
C20 0.0783(17) 0.130(2) 0.0743(16) -0.0554(17) -0.0024(13) -0.0165(16)
C21 0.0838(17) 0.0813(16) 0.0765(16) -0.0251(13) 0.0255(13) -0.0201(13)
C22 0.0592(12) 0.0525(11) 0.0578(12) -0.0138(9) 0.0019(10) -0.0049(9)
C23 0.135(3) 0.0640(15) 0.0864(18) -0.0254(16) 0.0287(17) -0.0319(13)
C24 0.144(3) 0.0774(19) 0.135(3) -0.0471(19) 0.028(2) -0.0445(19)

loop_
_atom_type_symbol
_atom_type_description
_atom_type_scat_dispersion_real
_atom_type_scat_dispersion_imag
_atom_type_scat_source
C C 0.0033 0.0016 'International Tables Vol C Tables 4.2.6.8 and 6.1.1.4'
H H 0.0000 0.0000 'International Tables Vol C Tables 4.2.6.8 and 6.1.1.4'
O O 0.0106 0.0060 'International Tables Vol C Tables 4.2.6.8 and 6.1.1.4'
N N 0.0061 0.0033 'International Tables Vol C Tables 4.2.6.8 and 6.1.1.4'
S S 0.1246 0.1234 'International Tables Vol C Tables 4.2.6.8 and 6.1.1.4'

loop_
_geom_angle_atom_site_label_1
_geom_angle_atom_site_label_2
_geom_angle_atom_site_label_3
_geom_angle
C7 S1 C16 91.40(9)
C22 O1 C23 118.51(17)
C7 N1 C6 125.94(18)
C7 N1 H1A 117.0
C6 N1 H1A 117.0
C19 N2 C20 120.91(19)
C19 N2 C21 121.6(2)
C20 N2 C21 117.18(19)
C2 C1 C6 119.8(2)
C2 C1 H1B 120.1
C6 C1 H1B 120.1
C3 C2 C1 121.0(2)
C3 C2 H2B 119.5
C1 C2 H2B 119.5
C2 C3 C4 119.7(2)
C2 C3 H3A 120.2
C4 C3 H3A 120.2
C5 C4 C3 120.0(3)
C5 C4 H4A 120.0
C3 C4 H4A 120.0
C6 C5 C4 119.8(2)
C6 C5 H5A 120.1
C4 C5 H5A 120.1
C5 C6 C1 119.7(2)
C5 C6 N1 121.13(19)
C1 C6 N1 119.1(2)
N1 C7 C8 125.77(18)
N1 C7 S1 121.90(15)
C8 C7 S1 112.31(14)
C7 C8 C9 111.73(17)
C7 C8 C22 120.01(17)
C9 C8 C22 128.25(17)
C16 C9 C8 112.39(16)
C16 C9 C10 123.85(17)
C8 C9 C10 123.71(16)
C15 C10 C11 118.77(18)
C15 C10 C9 119.88(17)
C11 C10 C9 121.34(17)
C10 C11 C12 120.3(2)
C10 C11 H11A 119.8
C12 C11 H11A 119.8
C13 C12 C11 120.2(2)
C13 C12 H12A 119.9
C11 C12 H12A 119.9
C14 C13 C12 119.8(2)
C14 C13 H13A 120.1
C12 C13 H13A 120.1
C13 C14 C15 120.2(2)
C13 C14 H14A 119.9
C15 C14 H14A 119.9
C14 C15 C10 120.6(2)
C14 C15 H15A 119.7
C10 C15 H15A 119.7
C9 C16 C17 134.44(18)
C9 C16 S1 112.14(14)
C17 C16 S1 113.40(14)
O3 C17 C18 123.6(2)
O3 C17 C16 116.37(18)
C18 C17 C16 120.04(18)
C19 C18 C17 120.38(19)
C19 C18 H18A 119.8
C17 C18 H18A 119.8
N2 C19 C18 126.8(2)
N2 C19 H19A 116.6
C18 C19 H19A 116.6
N2 C20 H20A 109.5
N2 C20 H20B 109.5
H20A C20 H20B 109.5
N2 C20 H20C 109.5
H20A C20 H20C 109.5
H20B C20 H20C 109.5
N2 C21 H21A 109.5
N2 C21 H21B 109.5
H21A C21 H21B 109.5
N2 C21 H21C 109.5
H21A C21 H21C 109.5
H21B C21 H21C 109.5
O2 C22 O1 122.38(19)
O2 C22 C8 124.57(19)
O1 C22 C8 113.04(17)
C24 C23 O1 109.3(2)
C24 C23 H23A 109.8
O1 C23 H23A 109.8
C24 C23 H23B 109.8
O1 C23 H23B 109.8
H23A C23 H23B 108.3
C23 C24 H24A 109.5
C23 C24 H24B 109.5
H24A C24 H24B 109.5
C23 C24 H24C 109.5
H24A C24 H24C 109.5
H24B C24 H24C 109.5

loop_
_geom_bond_atom_site_label_1
_geom_bond_atom_site_label_2
_geom_bond_distance
S1 C7 1.716(2)
S1 C16 1.7454(18)
O1 C22 1.327(2)
O1 C23 1.443(3)
O2 C22 1.211(2)
O3 C17 1.240(2)
N1 C7 1.361(2)
N1 C6 1.414(3)
N1 H1A 0.8600
N2 C19 1.332(3)
N2 C20 1.451(3)
N2 C21 1.451(3)
C1 C2 1.374(3)
C1 C6 1.381(3)
C1 H1B 0.9300
C2 C3 1.354(4)
C2 H2B 0.9300
C3 C4 1.385(4)
C3 H3A 0.9300
C4 C5 1.382(3)
C4 H4A 0.9300
C5 C6 1.377(3)
C5 H5A 0.9300
C7 C8 1.395(3)
C8 C9 1.440(2)
C8 C22 1.455(3)
C9 C16 1.367(3)
C9 C10 1.490(2)
C10 C15 1.376(3)
C10 C11 1.376(3)
C11 C12 1.380(3)
C11 H11A 0.9300
C12 C13 1.368(4)
C12 H12A 0.9300
C13 C14 1.362(4)
C13 H13A 0.9300
C14 C15 1.375(3)
C14 H14A 0.9300
C15 H15A 0.9300
C16 C17 1.480(3)
C17 C18 1.425(3)
C18 C19 1.357(3)
C18 H18A 0.9300
C19 H19A 0.9300
C20 H20A 0.9600
C20 H20B 0.9600
C20 H20C 0.9600
C21 H21A 0.9600
C21 H21B 0.9600
C21 H21C 0.9600
C23 C24 1.426(4)
C23 H23A 0.9700
C23 H23B 0.9700
C24 H24A 0.9600
C24 H24B 0.9600
C24 H24C 0.9600

loop_
_geom_hbond_atom_site_label_D
_geom_hbond_atom_site_label_H
_geom_hbond_atom_site_label_A
_geom_hbond_site_symmetry_A
_geom_hbond_distance_DH
_geom_hbond_distance_HA
_geom_hbond_distance_DA
_geom_hbond_angle_DHA
_geom_hbond_publ_flag
N1 H1A O2 . 0.8600 2.0700 2.709(3) 130.00 yes
C19 H19A O3 2_666 0.9300 2.4200 3.294(3) 157.00 yes
C21 H21A O3 2_666 0.9600 2.6000 3.491(4) 155.00 yes

loop_
_geom_torsion_atom_site_label_1
_geom_torsion_atom_site_label_2
_geom_torsion_atom_site_label_3
_geom_torsion_atom_site_label_4
_geom_torsion
C6 C1 C2 C3 0.0(4)
C1 C2 C3 C4 -0.6(4)
C2 C3 C4 C5 1.0(4)
C3 C4 C5 C6 -0.8(4)
C4 C5 C6 C1 0.2(3)
C4 C5 C6 N1 177.3(2)
C2 C1 C6 C5 0.2(3)
C2 C1 C6 N1 -177.0(2)
C7 N1 C6 C5 52.8(3)
C7 N1 C6 C1 -130.1(2)
C6 N1 C7 C8 -177.4(2)
C6 N1 C7 S1 4.4(3)
C16 S1 C7 N1 176.63(17)
C16 S1 C7 C8 -1.78(16)
N1 C7 C8 C9 -176.91(18)
S1 C7 C8 C9 1.4(2)
N1 C7 C8 C22 4.2(3)
S1 C7 C8 C22 -177.48(15)
C7 C8 C9 C16 -0.1(2)
C22 C8 C9 C16 178.68(19)
C7 C8 C9 C10 -177.58(17)
C22 C8 C9 C10 1.2(3)
C16 C9 C10 C15 -78.4(3)
C8 C9 C10 C15 98.8(2)
C16 C9 C10 C11 101.3(2)
C8 C9 C10 C11 -81.5(3)
C15 C10 C11 C12 -1.0(4)
C9 C10 C11 C12 179.3(2)
C10 C11 C12 C13 -0.4(4)
C11 C12 C13 C14 1.8(5)
C12 C13 C14 C15 -1.7(5)
C13 C14 C15 C10 0.2(4)
C11 C10 C15 C14 1.1(3)
C9 C10 C15 C14 -179.2(2)
C8 C9 C16 C17 -179.4(2)
C10 C9 C16 C17 -1.9(4)
C8 C9 C16 S1 -1.2(2)
C10 C9 C16 S1 176.24(14)
C7 S1 C16 C9 1.72(16)
C7 S1 C16 C17 -179.70(16)
C9 C16 C17 O3 168.0(2)
S1 C16 C17 O3 -10.2(3)
C9 C16 C17 C18 -13.9(4)
S1 C16 C17 C18 167.92(16)
O3 C17 C18 C19 -13.4(4)
C16 C17 C18 C19 168.64(19)
C20 N2 C19 C18 -2.6(4)
C21 N2 C19 C18 171.4(2)
C17 C18 C19 N2 176.3(2)
C23 O1 C22 O2 -3.0(4)
C23 O1 C22 C8 178.1(2)
C7 C8 C22 O2 -6.2(3)
C9 C8 C22 O2 175.1(2)
C7 C8 C22 O1 172.74(18)
C9 C8 C22 O1 -6.0(3)
C22 O1 C23 C24 172.2(3)

loop_
_cod_related_entry_id
_cod_related_entry_database
_cod_related_entry_code
1 ChemSpider 30658357
